data_7114692
loop_
_publ_author_name
'Cross, Wendy I.'
'Godfrey, Stephen M.'
'McAuliffe, Charles A.'
'Pritchard, Robin G.'

_publ_section_title
;
 Crystal engineering of microporous &#x2018;Chinese-lantern&#x2019;
 compounds to improve their ability to reversibly adsorb sulfur dioxide
;
_journal_issue 18
_journal_name_full 'Chemical Communications'
_journal_page_first 1764
_journal_paper_doi 10.1039/b101263k
_journal_year 2001
_chemical_formula_sum 'C115 H128 Br4 Mn2 O13 P8'
_chemical_formula_weight 2395.45
_chemical_name_systematic
; 
? 
;
_space_group_IT_number 87
_symmetry_cell_setting tetragonal
_symmetry_space_group_name_Hall '-I 4'
_symmetry_space_group_name_H-M 'I 4/m'
_atom_sites_solution_hydrogens geom
_atom_sites_solution_primary direct
_atom_sites_solution_secondary difmap
_audit_creation_method SHELXL-97
_cell_angle_alpha 90.00
_cell_angle_beta 90.00
_cell_angle_gamma 90.00
_cell_formula_units_Z 2
_cell_length_a 14.523(4)
_cell_length_b 14.523(4)
_cell_length_c 25.874(12)
_cell_measurement_temperature 203(2)
_cell_volume 5457(3)
_computing_structure_refinement 'SHELXL-97 (Sheldrick, 1997)'
_computing_structure_solution 'SHELXS-97 (Sheldrick, 1990)'
_diffrn_ambient_temperature 203(2)
_diffrn_measured_fraction_theta_full 0.499
_diffrn_measured_fraction_theta_max 0.499
_diffrn_radiation_monochromator graphite
_diffrn_radiation_source 'fine-focus sealed tube'
_diffrn_radiation_type MoK\a
_diffrn_radiation_wavelength 0.71073
_diffrn_reflns_av_R_equivalents 0.0000
_diffrn_reflns_av_sigmaI/netI 0.1183
_diffrn_reflns_limit_h_max 17
_diffrn_reflns_limit_h_min -6
_diffrn_reflns_limit_k_max 17
_diffrn_reflns_limit_k_min 0
_diffrn_reflns_limit_l_max 30
_diffrn_reflns_limit_l_min -1
_diffrn_reflns_number 2750
_diffrn_reflns_theta_full 24.99
_diffrn_reflns_theta_max 24.99
_diffrn_reflns_theta_min 1.57
_exptl_absorpt_coefficient_mu 1.874
_exptl_absorpt_correction_T_max 0.7056
_exptl_absorpt_correction_T_min 0.6032
_exptl_absorpt_correction_type Psi-scans
_exptl_crystal_colour colourless
_exptl_crystal_density_diffrn 1.458
_exptl_crystal_density_method 'not measured'
_exptl_crystal_description block
_exptl_crystal_F_000 2464
_exptl_crystal_size_max 0.30
_exptl_crystal_size_mid 0.30
_exptl_crystal_size_min 0.20
_refine_diff_density_max 0.582
_refine_diff_density_min -0.557
_refine_diff_density_rms 0.106
_refine_ls_extinction_coef 0.00001(11)
_refine_ls_extinction_expression Fc^*^=kFc[1+0.001xFc^2^\l^3^/sin(2\q)]^-1/4^
_refine_ls_extinction_method SHELXL
_refine_ls_goodness_of_fit_ref 1.030
_refine_ls_hydrogen_treatment mixed
_refine_ls_matrix_type full
_refine_ls_number_parameters 180
_refine_ls_number_reflns 2750
_refine_ls_number_restraints 2
_refine_ls_restrained_S_all 1.030
_refine_ls_R_factor_all 0.1488
_refine_ls_R_factor_gt 0.0732
_refine_ls_shift/su_max 0.001
_refine_ls_shift/su_mean 0.000
_refine_ls_structure_factor_coef Fsqd
_refine_ls_weighting_details 'w=1/[\s^2^(Fo^2^)+(0.0660P)^2^+0.0000P] where P=(Fo^2^+2Fc^2^)/3'
_refine_ls_weighting_scheme calc
_refine_ls_wR_factor_gt 0.1361
_refine_ls_wR_factor_ref 0.1580
_reflns_number_gt 1500
_reflns_number_total 2750
_reflns_threshold_expression >2sigma(I)
_cod_data_source_file b101263k.txt
_cod_data_source_block w12a
_cod_depositor_comments
;
The following automatic conversions were performed:

'_symmetry_cell_setting' value 'Tetragonal' changed to 'tetragonal'
according to
/usr/data/users/saulius/automatic-downloads/retrospective/RSC/lib/dictionaries/cif_core.dic
dictionary named 'cif_core.dic' version 2.4.2 from 2011-04-26.

Automatic conversion script
Id: cif_fix_values 2281 2013-09-26 08:29:07Z andrius 

The following automatic conversions were performed:

'_refine_ls_weighting_scheme' value 'calc
w=1/[\s^2^(Fo^2^)+(0.0660P)^2^+0.0000P] where P=(Fo^2^+2Fc^2^)/3' was
changed to 'calc'. New tag '_refine_ls_weighting_details' was
created. The value of the new tag was set to
'w=1/[\s^2^(Fo^2^)+(0.0660P)^2^+0.0000P] where P=(Fo^2^+2Fc^2^)/3'.

Automatic conversion script
Id: cif_fix_values 3143 2015-03-26 13:38:13Z robertas 
;
_cod_database_code 7114692

loop_
_symmetry_equiv_pos_as_xyz
'x, y, z'
'-x, -y, z'
'-y, x, z'
'y, -x, z'
'x+1/2, y+1/2, z+1/2'
'-x+1/2, -y+1/2, z+1/2'
'-y+1/2, x+1/2, z+1/2'
'y+1/2, -x+1/2, z+1/2'
'-x, -y, -z'
'x, y, -z'
'y, -x, -z'
'-y, x, -z'
'-x+1/2, -y+1/2, -z+1/2'
'x+1/2, y+1/2, -z+1/2'
'y+1/2, -x+1/2, -z+1/2'
'-y+1/2, x+1/2, -z+1/2'

loop_
_atom_site_label
_atom_site_type_symbol
_atom_site_fract_x
_atom_site_fract_y
_atom_site_fract_z
_atom_site_U_iso_or_equiv
_atom_site_adp_type
_atom_site_occupancy
_atom_site_calc_flag
_atom_site_refinement_flags
_atom_site_disorder_group
Mn1 Mn 0.0000 0.0000 0.40688(18) 0.0200(10) Uani 0.50 d SP 2
Mn2 Mn 0.0000 0.0000 0.36574(19) 0.0230(11) Uani 0.50 d SP 1
P1 P 0.22324(12) 0.06383(12) 0.39223(7) 0.0228(4) Uani 1 d . .
O1 O 0.1221(3) 0.0785(3) 0.38415(19) 0.0274(11) Uani 1 d . .
C1 C 0.2850(4) 0.1702(4) 0.3902(3) 0.0219(15) Uani 1 d . .
C2 C 0.2498(6) 0.2421(6) 0.3633(2) 0.0326(16) Uani 1 d . .
H2A H 0.1912 0.2371 0.3481 0.039 Uiso 1 calc R .
C3 C 0.3001(6) 0.3236(5) 0.3580(3) 0.046(2) Uani 1 d . .
H3A H 0.2747 0.3738 0.3400 0.055 Uiso 1 calc R .
C4 C 0.3850(5) 0.3304(5) 0.3787(3) 0.044(2) Uani 1 d . .
H4A H 0.4186 0.3853 0.3746 0.053 Uiso 1 calc R .
C5 C 0.4236(5) 0.2571(5) 0.4059(3) 0.044(2) Uani 1 d . .
H5A H 0.4830 0.2620 0.4202 0.053 Uiso 1 calc R .
C6 C 0.3730(5) 0.1773(5) 0.4117(3) 0.0341(19) Uani 1 d . .
H6A H 0.3979 0.1274 0.4301 0.041 Uiso 1 calc R .
C7 C 0.2745(5) -0.0056(5) 0.3426(3) 0.033(2) Uani 1 d . .
C8 C 0.3644(6) -0.0367(5) 0.3475(3) 0.051(3) Uani 1 d . .
H8A H 0.3989 -0.0229 0.3772 0.061 Uiso 1 calc R .
C9 C 0.4025(7) -0.0883(6) 0.3079(4) 0.065(3) Uani 1 d . .
H9A H 0.4629 -0.1108 0.3112 0.078 Uiso 1 calc R .
C10 C 0.3544(10) -0.1066(7) 0.2651(4) 0.084(4) Uani 1 d . .
H10A H 0.3818 -0.1419 0.2388 0.100 Uiso 1 calc R .
C11 C 0.2641(10) -0.0743(6) 0.2584(3) 0.078(4) Uani 1 d . .
H11A H 0.2309 -0.0874 0.2280 0.094 Uiso 1 calc R .
C12 C 0.2252(7) -0.0226(5) 0.2979(3) 0.052(2) Uani 1 d . .
H12A H 0.1653 0.0010 0.2942 0.062 Uiso 1 calc R .
C13 C 0.2484(5) 0.0080(5) 0.4516(2) 0.0240(15) Uani 1 d . .
H13A H 0.2096 -0.0469 0.4544 0.029 Uiso 1 calc R .
H13B H 0.3127 -0.0126 0.4508 0.029 Uiso 1 calc R .
C14 C 0.2341(7) 0.0674(6) 0.5000 0.022(2) Uani 1 d S .
H14A H 0.2780 0.1187 0.5000 0.026 Uiso 1 calc SR .
H14B H 0.1717 0.0931 0.5000 0.026 Uiso 1 calc SR .
Br1 Br 0.0000 0.0000 0.5000 0.0347(6) Uani 1 d S .
Br2A Br 0.0000 0.0000 0.26392(11) 0.0304(8) Uani 0.50 d SP .
Br3 Br 0.5000 0.0000 0.5000 0.0496(5) Uani 1 d S .
O2 O 0.5000 0.5000 0.435(2) 0.179(19) Uiso 0.50 d SPD .
C15 C 0.5000 0.5000 0.479(2) 0.102(19) Uiso 0.50 d SPD .
C16 C 0.443(4) 0.571(3) 0.5000 0.17(2) Uiso 0.50 d SPD .
O17 O 0.2260(10) 0.3340(9) 0.5000 0.102(5) Uani 0.50 d SP .
C17 C 0.2260(10) 0.3340(9) 0.5000 0.102(5) Uani 0.50 d SP .
O18 O 0.2099(11) 0.4226(9) 0.4867(10) 0.108(11) Uani 0.25 d P .
C18 C 0.2099(11) 0.4226(9) 0.4867(10) 0.108(11) Uani 0.25 d P .

loop_
_atom_site_aniso_label
_atom_site_aniso_U_11
_atom_site_aniso_U_22
_atom_site_aniso_U_33
_atom_site_aniso_U_23
_atom_site_aniso_U_13
_atom_site_aniso_U_12
Mn1 0.0172(15) 0.0172(15) 0.026(3) 0.000 0.000 0.000
Mn2 0.0183(16) 0.0183(16) 0.032(3) 0.000 0.000 0.000
P1 0.0207(9) 0.0244(10) 0.0232(9) 0.0013(9) -0.0023(9) -0.0027(8)
O1 0.023(2) 0.022(2) 0.037(3) 0.007(2) -0.008(3) -0.005(2)
C1 0.021(3) 0.020(4) 0.025(4) 0.007(3) -0.001(3) -0.003(3)
C2 0.027(4) 0.032(5) 0.039(4) 0.004(4) 0.000(4) -0.002(4)
C3 0.040(5) 0.026(5) 0.072(6) 0.006(4) 0.001(5) -0.009(4)
C4 0.034(5) 0.027(4) 0.072(6) -0.007(5) 0.013(5) -0.014(4)
C5 0.035(5) 0.042(5) 0.055(6) 0.000(4) -0.002(4) -0.015(4)
C6 0.026(4) 0.031(4) 0.046(5) 0.007(4) -0.003(4) -0.009(4)
C7 0.038(5) 0.029(4) 0.031(4) 0.000(4) 0.010(4) -0.012(4)
C8 0.061(6) 0.029(5) 0.062(6) -0.010(4) 0.035(5) -0.009(5)
C9 0.088(8) 0.041(6) 0.067(7) -0.013(5) 0.045(6) -0.009(5)
C10 0.150(12) 0.046(7) 0.056(8) -0.003(6) 0.042(8) -0.018(8)
C11 0.173(12) 0.046(6) 0.016(5) 0.003(5) -0.001(7) -0.030(7)
C12 0.084(7) 0.037(5) 0.035(5) 0.002(4) 0.003(5) -0.015(5)
C13 0.017(3) 0.028(4) 0.027(3) 0.004(4) 0.004(4) 0.005(3)
C14 0.025(6) 0.021(6) 0.019(5) 0.000 0.000 0.003(5)
Br1 0.0328(9) 0.0328(9) 0.0385(14) 0.000 0.000 0.000
Br2A 0.0316(11) 0.0316(11) 0.0282(17) 0.000 0.000 0.000
Br3 0.0262(10) 0.0641(13) 0.0585(13) 0.000 0.000 0.0103(10)
O17 0.116(12) 0.079(10) 0.111(11) 0.000 0.000 0.009(9)
C17 0.116(12) 0.079(10) 0.111(11) 0.000 0.000 0.009(9)
O18 0.113(12) 0.059(9) 0.15(3) 0.064(14) 0.099(18) 0.040(9)
C18 0.113(12) 0.059(9) 0.15(3) 0.064(14) 0.099(18) 0.040(9)

loop_
_atom_type_symbol
_atom_type_description
_atom_type_scat_dispersion_real
_atom_type_scat_dispersion_imag
_atom_type_scat_source
C C 0.0033 0.0016 'International Tables Vol C Tables 4.2.6.8 and 6.1.1.4'
H H 0.0000 0.0000 'International Tables Vol C Tables 4.2.6.8 and 6.1.1.4'
P P 0.1023 0.0942 'International Tables Vol C Tables 4.2.6.8 and 6.1.1.4'
O O 0.0106 0.0060 'International Tables Vol C Tables 4.2.6.8 and 6.1.1.4'
Mn Mn 0.3368 0.7283 'International Tables Vol C Tables 4.2.6.8 and 6.1.1.4'
Br Br -0.2901 2.4595 'International Tables Vol C Tables 4.2.6.8 and 6.1.1.4'

loop_
_geom_angle_atom_site_label_1
_geom_angle_atom_site_label_2
_geom_angle_atom_site_label_3
_geom_angle
_geom_angle_site_symmetry_1
_geom_angle_site_symmetry_3
O1 Mn1 O1 85.86(9) 2 4
O1 Mn1 O1 148.8(3) 2 .
O1 Mn1 O1 85.86(9) 4 .
O1 Mn1 O1 85.86(9) 2 3
O1 Mn1 O1 148.8(3) 4 3
O1 Mn1 O1 85.86(9) . 3
O1 Mn1 Br1 105.58(17) 2 .
O1 Mn1 Br1 105.58(17) 4 .
O1 Mn1 Br1 105.58(17) . .
O1 Mn1 Br1 105.58(17) 3 .
O1 Mn2 O1 154.5(4) 2 .
O1 Mn2 O1 87.22(8) 2 4
O1 Mn2 O1 87.22(8) . 4
O1 Mn2 O1 87.22(8) 2 3
O1 Mn2 O1 87.22(8) . 3
O1 Mn2 O1 154.5(4) 4 3
O1 Mn2 Br2A 102.73(18) 2 .
O1 Mn2 Br2A 102.73(18) . .
O1 Mn2 Br2A 102.73(18) 4 .
O1 Mn2 Br2A 102.73(18) 3 .
O1 P1 C13 112.8(3) . .
O1 P1 C1 111.4(3) . .
C13 P1 C1 108.5(3) . .
O1 P1 C7 112.8(3) . .
C13 P1 C7 106.1(3) . .
C1 P1 C7 104.9(3) . .
P1 O1 Mn2 139.4(3) . .
P1 O1 Mn1 133.0(3) . .
Mn2 O1 Mn1 28.31(14) . .
C2 C1 C6 119.6(7) . .
C2 C1 P1 119.4(6) . .
C6 C1 P1 120.7(5) . .
C1 C2 C3 120.3(8) . .
C4 C3 C2 120.1(8) . .
C3 C4 C5 120.8(7) . .
C6 C5 C4 118.7(7) . .
C5 C6 C1 120.4(7) . .
C12 C7 C8 120.3(8) . .
C12 C7 P1 119.0(7) . .
C8 C7 P1 120.6(6) . .
C9 C8 C7 119.1(9) . .
C10 C9 C8 120.8(11) . .
C9 C10 C11 121.7(11) . .
C12 C11 C10 118.0(10) . .
C7 C12 C11 120.1(10) . .
C14 C13 P1 114.9(5) . .
C13 C14 C13 109.4(7) 10_556 .
Mn1 Br1 Mn1 180.0 9_556 .
C15 C15 O2 180.000(14) 9_666 .
C15 C15 C16 68(2) 9_666 3_655
O2 C15 C16 112(2) . 3_655
C15 C15 C16 68(2) 9_666 9_666
O2 C15 C16 112(2) . 9_666
C16 C15 C16 81.7(16) 3_655 9_666
C15 C15 C16 68(2) 9_666 11_566
O2 C15 C16 112(2) . 11_566
C16 C15 C16 135(5) 3_655 11_566
C16 C15 C16 81.7(16) 9_666 11_566
C15 C15 C16 68(2) 9_666 .
O2 C15 C16 112(2) . .
C16 C15 C16 81.7(16) 3_655 .
C16 C15 C16 135(5) 9_666 .
C16 C15 C16 81.7(16) 11_566 .
C15 C16 C15 45(5) 9_666 .
C15 C16 C16 49.2(8) 9_666 3_655
C15 C16 C16 49.2(8) . 3_655
C15 C16 C16 49.2(8) 9_666 11_566
C15 C16 C16 49.2(8) . 11_566
C16 C16 C16 90.000(8) 3_655 11_566
O18 O17 C18 30(2) . 10_556
O18 O17 O18 30(2) . 10_556
C18 O17 O18 0(2) 10_556 10_556
C18 O18 O18 0(4) 10_556 10_556
C18 O18 O17 75.2(11) 10_556 .
O18 O18 O17 75.2(11) 10_556 .

loop_
_geom_bond_atom_site_label_1
_geom_bond_atom_site_label_2
_geom_bond_distance
_geom_bond_site_symmetry_2
Mn1 O1 2.189(4) 2
Mn1 O1 2.189(4) 4
Mn1 O1 2.189(4) .
Mn1 O1 2.189(4) 3
Mn1 Br1 2.409(5) .
Mn2 O1 2.162(4) 2
Mn2 O1 2.162(4) .
Mn2 O1 2.162(4) 4
Mn2 O1 2.162(4) 3
Mn2 Br2A 2.634(6) .
P1 O1 1.499(4) .
P1 C13 1.774(6) .
P1 C1 1.787(6) .
P1 C7 1.794(8) .
C1 C2 1.355(9) .
C1 C6 1.397(9) .
C2 C3 1.399(10) .
C3 C4 1.347(10) .
C4 C5 1.396(10) .
C5 C6 1.381(9) .
C7 C12 1.384(11) .
C7 C8 1.387(10) .
C8 C9 1.385(10) .
C9 C10 1.337(14) .
C10 C11 1.403(15) .
C11 C12 1.389(12) .
C13 C14 1.536(8) .
C14 C13 1.536(8) 10_556
Br1 Mn1 2.409(5) 9_556
O2 C15 1.14(5) .
C15 C15 1.09(10) 9_666
C15 C16 1.44(4) 3_655
C15 C16 1.44(4) 9_666
C15 C16 1.44(4) 11_566
C15 C16 1.44(4) .
C16 C15 1.44(4) 9_666
C16 C16 1.88(6) 3_655
C16 C16 1.88(6) 11_566
O17 O18 1.351(17) .
O17 C18 1.351(17) 10_556
O17 O18 1.351(17) 10_556
O18 C18 0.69(5) 10_556
O18 O18 0.69(5) 10_556
